data_7023417
loop_
_publ_author_name
'Arikawa, Yasuhiro'
'Ikeda, Ayumi'
'Matsumoto, Naoki'
'Umakoshi, Keisuke'

_publ_section_title
;
 Reactivity of a nitrosyl ligand on dinuclear ruthenium
 hydrotris(pyrazolyl)borato complexes toward a NO molecule.
;
_journal_issue 32
_journal_name_full 'Dalton transactions (Cambridge, England : 2003)'
_journal_page_first 11626
_journal_page_last 11631
_journal_paper_doi 10.1039/c3dt51319j
_journal_volume 42
_journal_year 2013
_chemical_formula_moiety 'C35 H50 B3 Cl F4 N16 O4 Ru2'
_chemical_formula_sum 'C35 H50 B3 Cl F4 N16 O4 Ru2'
_chemical_formula_weight 1104.90
_space_group_IT_number 2
_symmetry_cell_setting triclinic
_symmetry_Int_Tables_number 2
_symmetry_space_group_name_Hall '-P 1'
_symmetry_space_group_name_H-M 'P -1'
_atom_sites_solution_hydrogens geom
_atom_sites_solution_primary direct
_atom_sites_solution_secondary difmap
_cell_angle_alpha 77.253(16)
_cell_angle_beta 75.450(17)
_cell_angle_gamma 84.730(16)
_cell_formula_units_Z 2
_cell_length_a 11.597(5)
_cell_length_b 11.793(5)
_cell_length_c 17.685(6)
_cell_measurement_reflns_used 6381
_cell_measurement_temperature 93
_cell_measurement_theta_max 27.48
_cell_measurement_theta_min 3.10
_cell_volume 2281.7(16)
_computing_cell_refinement CrystalClear
_computing_data_collection 'CrystalClear (Rigaku Inc., 2008)'
_computing_data_reduction CrystalClear
_computing_molecular_graphics 'CrystalStructure 4.0'
_computing_publication_material 'CrystalStructure 4.0 (Rigaku, 2010)'
_computing_structure_refinement 'SHELXL97 (Sheldrick, 2008)'
_computing_structure_solution 'DIRDIF99-PATTY (Gould, et al., 1999)'
_diffrn_ambient_temperature 93
_diffrn_detector_area_resol_mean 7.111
_diffrn_measured_fraction_theta_full 0.978
_diffrn_measured_fraction_theta_max 0.978
_diffrn_measurement_device_type 'Rigaku Saturn724+'
_diffrn_measurement_method \w
_diffrn_radiation_type 'Mo K\a'
_diffrn_radiation_wavelength 0.71075
_diffrn_reflns_av_R_equivalents 0.0545
_diffrn_reflns_limit_h_max 15
_diffrn_reflns_limit_h_min -14
_diffrn_reflns_limit_k_max 15
_diffrn_reflns_limit_k_min -15
_diffrn_reflns_limit_l_max 22
_diffrn_reflns_limit_l_min -22
_diffrn_reflns_number 18577
_diffrn_reflns_theta_full 27.42
_diffrn_reflns_theta_max 27.42
_diffrn_standards_number 0
_exptl_absorpt_coefficient_mu 0.794
_exptl_absorpt_correction_T_max 0.961
_exptl_absorpt_correction_T_min 0.798
_exptl_absorpt_correction_type multi-scan
_exptl_absorpt_process_details 'REQAB (Rigaku, 1998)'
_exptl_crystal_colour darkGreen
_exptl_crystal_density_diffrn 1.608
_exptl_crystal_density_method 'not measured'
_exptl_crystal_description block
_exptl_crystal_F_000 1120.00
_exptl_crystal_size_max 0.100
_exptl_crystal_size_mid 0.100
_exptl_crystal_size_min 0.050
_refine_diff_density_max 2.280
_refine_diff_density_min -1.400
_refine_ls_extinction_method none
_refine_ls_goodness_of_fit_ref 1.067
_refine_ls_hydrogen_treatment constr
_refine_ls_number_parameters 494
_refine_ls_number_reflns 10180
_refine_ls_number_restraints 84
_refine_ls_R_factor_gt 0.0980
_refine_ls_shift/su_max 0.001
_refine_ls_structure_factor_coef Fsqd
_refine_ls_weighting_details 'w = 1/[\s^2^(Fo^2^)+(0.1319P)^2^+10.7511P] where P=(Fo^2^+2Fc^2^)/3'
_refine_ls_weighting_scheme calc
_refine_ls_wR_factor_ref 0.2782
_reflns_number_gt 6595
_reflns_number_total 10180
_reflns_threshold_expression F^2^>2.0\s(F^2^)
_cod_data_source_file c3dt51319j.txt
_cod_data_source_block 1052c
_cod_original_cell_volume 2281.8(16)
_cod_database_code 7023417

loop_
_symmetry_equiv_pos_site_id
_symmetry_equiv_pos_as_xyz
1 +X,+Y,+Z
2 -X,-Y,-Z

loop_
_atom_site_label
_atom_site_type_symbol
_atom_site_fract_x
_atom_site_fract_y
_atom_site_fract_z
_atom_site_U_iso_or_equiv
_atom_site_adp_type
_atom_site_occupancy
_atom_site_symmetry_multiplicity
_atom_site_calc_flag
_atom_site_refinement_flags
Ru1 Ru 1.01398(6) 0.53501(7) 0.22996(5) 0.0316(3) Uani 1.0 2 d .
Ru2 Ru 0.79704(6) 0.32342(6) 0.22626(4) 0.0299(3) Uani 1.0 2 d .
Cl1 Cl 0.99503(18) 0.38963(19) 0.15990(13) 0.0308(5) Uani 1.0 2 d .
F1 F 1.0471(5) 1.0398(6) 0.3790(4) 0.076(3) Uiso 1.0 2 d .
F2A F 1.2466(6) 1.0132(7) 0.3308(8) 0.061(4) Uiso 0.5000 2 d .
F2B F 1.2464(6) 1.0110(7) 0.3654(8) 0.049(4) Uiso 0.5000 2 d .
F3A F 1.1511(9) 1.1834(9) 0.2875(6) 0.074(5) Uiso 0.5000 2 d .
F3B F 1.1751(10) 1.1404(12) 0.2711(5) 0.117(8) Uiso 0.5000 2 d .
F4A F 1.1769(10) 1.1392(12) 0.4137(6) 0.103(7) Uiso 0.5000 2 d .
F4B F 1.1564(9) 1.1812(10) 0.3933(9) 0.132(9) Uiso 0.5000 2 d .
O1 O 1.0218(8) 0.3798(9) 0.3835(5) 0.066(3) Uani 1.0 2 d .
O2 O 0.8045(12) 0.4749(12) 0.4687(8) 0.113(4) Uiso 1.0 2 d .
O3 O 1.3169(13) 1.0366(13) 0.0147(9) 0.129(5) Uiso 1.0 2 d .
O4 O 0.316(3) 0.186(3) 0.5647(16) 0.244(11) Uiso 1.0 2 d .
N1 N 1.0053(7) 0.4347(8) 0.3248(5) 0.0369(18) Uani 1.0 2 d .
N2 N 0.8335(8) 0.2642(8) 0.3340(6) 0.046(3) Uani 1.0 2 d .
N3 N 1.0292(7) 0.6688(7) 0.2840(5) 0.0359(18) Uani 1.0 2 d .
N4 N 1.1199(8) 0.7438(8) 0.2527(6) 0.044(3) Uani 1.0 2 d .
N5 N 1.0433(7) 0.6612(7) 0.1254(5) 0.0342(18) Uani 1.0 2 d .
N6 N 1.1280(7) 0.7407(7) 0.1109(5) 0.0383(19) Uani 1.0 2 d .
N7 N 1.1985(7) 0.5134(6) 0.2060(4) 0.0268(15) Uani 1.0 2 d .
N8 N 1.2663(7) 0.6085(7) 0.1817(5) 0.0359(18) Uani 1.0 2 d .
N9 N 0.6270(7) 0.2710(7) 0.2782(5) 0.0345(18) Uani 1.0 2 d .
N10 N 0.5753(8) 0.2031(7) 0.2421(5) 0.043(2) Uani 1.0 2 d .
N11 N 0.7427(6) 0.3694(6) 0.1209(4) 0.0253(15) Uani 1.0 2 d .
N12 N 0.6753(7) 0.2941(7) 0.1024(5) 0.0326(17) Uani 1.0 2 d .
N13 N 0.8383(7) 0.1594(6) 0.2014(5) 0.0266(15) Uani 1.0 2 d .
N14 N 0.7631(7) 0.1111(7) 0.1710(5) 0.0358(18) Uani 1.0 2 d .
N15 N 0.8351(7) 0.5698(7) 0.2424(5) 0.0306(16) Uani 1.0 2 d .
N16 N 0.7531(7) 0.4925(7) 0.2442(4) 0.0283(16) Uani 1.0 2 d .
C1 C 0.8375(9) 0.2170(10) 0.3961(7) 0.041(3) Uani 1.0 2 d .
C2 C 0.8433(18) 0.1594(18) 0.4788(11) 0.112(7) Uani 1.0 2 d .
C3 C 0.9645(10) 0.6993(11) 0.3524(7) 0.049(3) Uani 1.0 2 d .
C4 C 1.0152(11) 0.7952(11) 0.3624(8) 0.055(4) Uani 1.0 2 d .
C5 C 1.1102(11) 0.8191(10) 0.3022(8) 0.054(4) Uani 1.0 2 d .
C6 C 0.9955(9) 0.6859(10) 0.0624(7) 0.045(3) Uani 1.0 2 d .
C7 C 1.0457(10) 0.7847(10) 0.0085(7) 0.046(3) Uani 1.0 2 d .
C8 C 1.1282(9) 0.8148(9) 0.0424(6) 0.040(3) Uani 1.0 2 d .
C9 C 1.2730(8) 0.4195(8) 0.2087(5) 0.0280(18) Uani 1.0 2 d .
C10 C 1.3896(8) 0.4546(8) 0.1865(6) 0.034(2) Uani 1.0 2 d .
C11 C 1.3823(8) 0.5734(8) 0.1698(6) 0.034(2) Uani 1.0 2 d .
C12 C 0.5476(10) 0.2823(11) 0.3452(7) 0.053(3) Uani 1.0 2 d .
C13 C 0.4448(9) 0.2262(10) 0.3526(7) 0.053(3) Uani 1.0 2 d .
C14 C 0.4651(9) 0.1785(9) 0.2864(7) 0.044(3) Uani 1.0 2 d .
C15 C 0.7491(9) 0.4648(8) 0.0633(6) 0.034(2) Uani 1.0 2 d .
C16 C 0.6886(9) 0.4539(9) 0.0077(6) 0.038(3) Uani 1.0 2 d .
C17 C 0.6416(9) 0.3420(8) 0.0352(6) 0.038(3) Uani 1.0 2 d .
C18 C 0.9287(8) 0.0807(8) 0.2075(6) 0.036(2) Uani 1.0 2 d .
C19 C 0.9151(9) -0.0151(9) 0.1798(7) 0.042(3) Uani 1.0 2 d .
C20 C 0.8074(10) 0.0035(8) 0.1587(7) 0.044(3) Uani 1.0 2 d .
C21 C 0.7774(9) 0.6740(9) 0.2448(6) 0.038(3) Uani 1.0 2 d .
C22 C 0.6560(9) 0.6661(9) 0.2485(6) 0.039(3) Uani 1.0 2 d .
C23 C 0.6463(9) 0.5482(9) 0.2477(6) 0.037(3) Uani 1.0 2 d .
C24 C 0.6813(14) 0.4721(15) 0.4734(10) 0.087(5) Uiso 1.0 2 d .
C25 C 0.62(4) 0.49(4) 0.55(3) 0.13(15) Uiso 1.0 2 d .
C26 C 0.7104(16) 0.4502(17) 0.6037(11) 0.100(6) Uiso 1.0 2 d .
C27 C 0.8163(19) 0.503(2) 0.5402(12) 0.131(8) Uiso 1.0 2 d .
C28 C 1.4042(15) 1.1132(15) -0.0388(11) 0.106(6) Uiso 1.0 2 d .
C29 C 1.356(2) 1.2327(17) -0.0203(11) 0.145(9) Uiso 1.0 2 d .
C30 C 1.2945(17) 1.2050(15) 0.0692(10) 0.099(6) Uiso 1.0 2 d .
C31 C 1.2672(18) 1.0751(14) 0.0878(10) 0.113(7) Uiso 1.0 2 d .
C32 C 0.435(3) 0.188(3) 0.572(2) 0.188(13) Uiso 1.0 2 d .
C33 C 0.404(4) 0.089(4) 0.646(2) 0.249(18) Uiso 1.0 2 d .
C34 C 0.365(4) 0.011(4) 0.597(3) 0.228(16) Uiso 1.0 2 d .
C35 C 0.266(4) 0.081(3) 0.560(3) 0.251(19) Uiso 1.0 2 d .
B1 B 1.2060(10) 0.7326(10) 0.1719(8) 0.037(3) Uani 1.0 2 d .
B2 B 0.6451(9) 0.1761(9) 0.1607(7) 0.034(3) Uani 1.0 2 d .
B3 B 1.1559(5) 1.0935(5) 0.3524(4) 0.057(4) Uiso 1.0 2 d .
H1 H 1.2665 0.7942 0.1538 0.0444 Uiso 1.0 2 calc R
H2 H 0.5969 0.1292 0.1401 0.0403 Uiso 1.0 2 calc R
H3 H 0.7704 0.1794 0.5164 0.1341 Uiso 1.0 2 calc R
H4 H 0.9126 0.1859 0.4914 0.1341 Uiso 1.0 2 calc R
H5 H 0.8507 0.0748 0.4833 0.1341 Uiso 1.0 2 calc R
H6 H 0.8962 0.6615 0.3872 0.0586 Uiso 1.0 2 calc R
H7 H 0.9872 0.8362 0.4045 0.0659 Uiso 1.0 2 calc R
H8 H 1.1632 0.8795 0.2949 0.0651 Uiso 1.0 2 calc R
H9 H 0.9356 0.6425 0.0550 0.0542 Uiso 1.0 2 calc R
H10 H 1.0265 0.8220 -0.0404 0.0558 Uiso 1.0 2 calc R
H11 H 1.1784 0.8791 0.0204 0.0474 Uiso 1.0 2 calc R
H12 H 1.2494 0.3410 0.2236 0.0336 Uiso 1.0 2 calc R
H13 H 1.4600 0.4061 0.1835 0.0405 Uiso 1.0 2 calc R
H14 H 1.4480 0.6231 0.1527 0.0403 Uiso 1.0 2 calc R
H15 H 0.5600 0.3234 0.3828 0.0638 Uiso 1.0 2 calc R
H16 H 0.3748 0.2217 0.3947 0.0632 Uiso 1.0 2 calc R
H17 H 0.4100 0.1350 0.2739 0.0533 Uiso 1.0 2 calc R
H18 H 0.7903 0.5319 0.0609 0.0410 Uiso 1.0 2 calc R
H19 H 0.6804 0.5092 -0.0388 0.0460 Uiso 1.0 2 calc R
H20 H 0.5944 0.3070 0.0104 0.0453 Uiso 1.0 2 calc R
H21 H 0.9940 0.0905 0.2285 0.0426 Uiso 1.0 2 calc R
H22 H 0.9685 -0.0807 0.1759 0.0509 Uiso 1.0 2 calc R
H23 H 0.7705 -0.0490 0.1392 0.0528 Uiso 1.0 2 calc R
H24 H 0.8138 0.7433 0.2441 0.0451 Uiso 1.0 2 calc R
H25 H 0.5951 0.7257 0.2509 0.0470 Uiso 1.0 2 calc R
H26 H 0.5748 0.5133 0.2493 0.0440 Uiso 1.0 2 calc R

loop_
_atom_site_aniso_label
_atom_site_aniso_U_11
_atom_site_aniso_U_22
_atom_site_aniso_U_33
_atom_site_aniso_U_12
_atom_site_aniso_U_13
_atom_site_aniso_U_23
Ru1 0.0266(4) 0.0336(5) 0.0385(5) 0.0038(3) -0.0142(3) -0.0099(3)
Ru2 0.0315(4) 0.0273(4) 0.0297(4) 0.0038(3) -0.0111(3) -0.0011(3)
Cl1 0.0274(11) 0.0302(11) 0.0360(12) 0.0010(9) -0.0110(9) -0.0062(9)
O1 0.068(6) 0.078(7) 0.052(6) 0.008(5) -0.026(5) -0.004(5)
N1 0.037(5) 0.038(5) 0.041(5) 0.007(4) -0.018(4) -0.012(4)
N2 0.046(6) 0.050(6) 0.042(5) 0.018(5) -0.017(4) -0.009(4)
N3 0.034(5) 0.033(5) 0.046(5) 0.005(4) -0.017(4) -0.012(4)
N4 0.057(6) 0.034(5) 0.060(6) 0.009(4) -0.042(5) -0.018(4)
N5 0.026(4) 0.032(4) 0.050(5) 0.002(4) -0.021(4) -0.009(4)
N6 0.038(5) 0.025(4) 0.055(6) -0.001(4) -0.022(4) -0.003(4)
N7 0.032(4) 0.022(4) 0.029(4) 0.001(3) -0.015(3) -0.001(3)
N8 0.035(5) 0.026(4) 0.051(5) 0.003(4) -0.020(4) -0.006(4)
N9 0.025(4) 0.041(5) 0.030(4) 0.003(4) -0.000(3) -0.001(4)
N10 0.048(6) 0.026(5) 0.048(5) -0.004(4) -0.016(4) 0.010(4)
N11 0.029(4) 0.022(4) 0.024(4) 0.002(3) -0.009(3) -0.001(3)
N12 0.027(4) 0.036(5) 0.039(5) -0.001(4) -0.015(4) -0.008(4)
N13 0.030(4) 0.015(4) 0.035(4) 0.006(3) -0.014(3) -0.001(3)
N14 0.033(5) 0.031(5) 0.043(5) -0.000(4) -0.014(4) -0.002(4)
N15 0.028(4) 0.029(4) 0.036(5) 0.007(3) -0.011(3) -0.008(4)
N16 0.028(4) 0.031(4) 0.027(4) 0.003(3) -0.011(3) -0.005(3)
C1 0.041(6) 0.044(6) 0.039(6) 0.003(5) -0.018(5) -0.002(5)
C2 0.109(15) 0.127(17) 0.097(14) -0.006(13) -0.053(11) 0.015(12)
C3 0.049(7) 0.061(8) 0.043(6) 0.016(6) -0.019(5) -0.023(6)
C4 0.055(8) 0.058(8) 0.071(8) 0.021(6) -0.032(7) -0.042(7)
C5 0.056(8) 0.040(6) 0.089(10) 0.016(6) -0.052(7) -0.029(6)
C6 0.036(6) 0.043(6) 0.059(7) -0.011(5) -0.019(5) -0.003(5)
C7 0.050(7) 0.050(7) 0.036(6) -0.007(5) -0.015(5) 0.007(5)
C8 0.033(6) 0.034(6) 0.051(7) -0.001(4) -0.012(5) -0.005(5)
C9 0.035(5) 0.024(5) 0.026(5) 0.004(4) -0.014(4) -0.001(4)
C10 0.026(5) 0.033(5) 0.041(6) 0.007(4) -0.011(4) -0.003(4)
C11 0.026(5) 0.032(5) 0.047(6) -0.003(4) -0.019(4) -0.004(4)
C12 0.044(7) 0.054(7) 0.043(7) 0.013(6) -0.001(5) 0.011(5)
C13 0.030(6) 0.050(7) 0.053(7) -0.004(5) 0.010(5) 0.018(6)
C14 0.033(6) 0.038(6) 0.049(7) -0.001(5) -0.001(5) 0.009(5)
C15 0.039(6) 0.022(5) 0.043(6) -0.002(4) -0.020(4) 0.002(4)
C16 0.052(6) 0.032(5) 0.035(6) 0.003(5) -0.023(5) -0.003(4)
C17 0.041(6) 0.028(5) 0.048(6) 0.009(4) -0.022(5) -0.007(4)
C18 0.031(5) 0.030(5) 0.044(6) 0.003(4) -0.016(4) 0.001(4)
C19 0.038(6) 0.023(5) 0.066(7) 0.005(4) -0.018(5) -0.005(5)
C20 0.049(6) 0.013(4) 0.075(8) -0.004(4) -0.028(6) -0.004(5)
C21 0.035(6) 0.035(5) 0.045(6) 0.003(4) -0.019(5) -0.003(5)
C22 0.038(6) 0.037(6) 0.044(6) 0.015(5) -0.014(5) -0.011(5)
C23 0.029(5) 0.039(6) 0.052(6) 0.008(4) -0.025(5) -0.017(5)
B1 0.033(6) 0.028(6) 0.058(8) -0.001(5) -0.026(5) -0.009(5)
B2 0.027(6) 0.026(5) 0.043(7) -0.003(4) -0.012(5) 0.007(5)

loop_
_atom_type_symbol
_atom_type_description
_atom_type_scat_dispersion_real
_atom_type_scat_dispersion_imag
_atom_type_scat_source
C C 0.0033 0.0016
;
International Tables for Crystallography
(1992, Vol. C, Tables 4.2.6.8 and 6.1.1.4)
;
H H 0.0000 0.0000
;
International Tables for Crystallography
(1992, Vol. C, Table 6.1.1.4)
;
B B 0.0013 0.0007
;
International Tables for Crystallography
(1992, Vol. C, Tables 4.2.6.8 and 6.1.1.4)
;
Cl Cl 0.1484 0.1585
;
International Tables for Crystallography
(1992, Vol. C, Tables 4.2.6.8 and 6.1.1.4)
;
F F 0.0171 0.0103
;
International Tables for Crystallography
(1992, Vol. C, Tables 4.2.6.8 and 6.1.1.4)
;
N N 0.0061 0.0033
;
International Tables for Crystallography
(1992, Vol. C, Tables 4.2.6.8 and 6.1.1.4)
;
O O 0.0106 0.0060
;
International Tables for Crystallography
(1992, Vol. C, Tables 4.2.6.8 and 6.1.1.4)
;
Ru Ru -1.2594 0.8363
;
International Tables for Crystallography
(1992, Vol. C, Tables 4.2.6.8 and 6.1.1.4)
;

loop_
_geom_angle_atom_site_label_1
_geom_angle_atom_site_label_2
_geom_angle_atom_site_label_3
_geom_angle
_geom_angle_publ_flag
Cl1 Ru1 N1 94.8(4) yes
Cl1 Ru1 N3 176.3(3) yes
Cl1 Ru1 N5 91.5(3) yes
Cl1 Ru1 N7 92.9(3) yes
Cl1 Ru1 N15 87.2(3) yes
N1 Ru1 N3 88.9(4) yes
N1 Ru1 N5 171.6(4) yes
N1 Ru1 N7 88.9(3) yes
N1 Ru1 N15 97.3(4) yes
N3 Ru1 N5 84.8(4) yes
N3 Ru1 N7 87.7(3) yes
N3 Ru1 N15 91.8(4) yes
N5 Ru1 N7 85.3(3) yes
N5 Ru1 N15 88.4(3) yes
N7 Ru1 N15 173.8(3) yes
Cl1 Ru2 N2 95.2(3) yes
Cl1 Ru2 N9 177.5(3) yes
Cl1 Ru2 N11 91.4(2) yes
Cl1 Ru2 N13 92.7(2) yes
Cl1 Ru2 N16 86.9(2) yes
N2 Ru2 N9 87.2(4) yes
N2 Ru2 N11 172.8(4) yes
N2 Ru2 N13 89.3(4) yes
N2 Ru2 N16 94.3(4) yes
N9 Ru2 N11 86.2(3) yes
N9 Ru2 N13 87.7(3) yes
N9 Ru2 N16 92.5(3) yes
N11 Ru2 N13 87.4(3) yes
N11 Ru2 N16 89.0(3) yes
N13 Ru2 N16 176.4(3) yes
Ru1 Cl1 Ru2 101.91(9) yes
C24 O2 C27 107.4(14) yes
C28 O3 C31 112.2(16) yes
C32 O4 C35 122(3) yes
Ru1 N1 O1 166.1(9) yes
Ru2 N2 C1 166.9(10) yes
Ru1 N3 N4 120.9(7) yes
Ru1 N3 C3 131.7(8) yes
N4 N3 C3 107.4(10) yes
N3 N4 C5 107.9(9) yes
N3 N4 B1 118.7(9) yes
C5 N4 B1 133.3(9) yes
Ru1 N5 N6 120.3(7) yes
Ru1 N5 C6 133.9(7) yes
N6 N5 C6 105.8(8) yes
N5 N6 C8 109.9(10) yes
N5 N6 B1 119.1(8) yes
C8 N6 B1 131.0(9) yes
Ru1 N7 N8 119.4(6) yes
Ru1 N7 C9 133.3(6) yes
N8 N7 C9 107.3(7) yes
N7 N8 C11 108.9(7) yes
N7 N8 B1 120.1(8) yes
C11 N8 B1 130.9(8) yes
Ru2 N9 N10 119.1(6) yes
Ru2 N9 C12 134.8(9) yes
N10 N9 C12 106.1(9) yes
N9 N10 C14 108.8(9) yes
N9 N10 B2 118.8(8) yes
C14 N10 B2 132.3(11) yes
Ru2 N11 N12 119.1(5) yes
Ru2 N11 C15 135.0(8) yes
N12 N11 C15 105.7(8) yes
N11 N12 C17 110.5(8) yes
N11 N12 B2 118.8(8) yes
C17 N12 B2 130.6(10) yes
Ru2 N13 N14 119.2(6) yes
Ru2 N13 C18 135.1(8) yes
N14 N13 C18 105.6(8) yes
N13 N14 C20 109.7(8) yes
N13 N14 B2 119.3(8) yes
C20 N14 B2 130.9(10) yes
Ru1 N15 N16 125.8(6) yes
Ru1 N15 C21 126.7(7) yes
N16 N15 C21 107.4(8) yes
Ru2 N16 N15 123.8(6) yes
Ru2 N16 C23 126.7(7) yes
N15 N16 C23 108.9(8) yes
N2 C1 C2 177.6(15) yes
N3 C3 C4 108.0(10) yes
C3 C4 C5 107.2(12) yes
N4 C5 C4 109.5(12) yes
N5 C6 C7 110.6(11) yes
C6 C7 C8 104.0(10) yes
N6 C8 C7 109.6(9) yes
N7 C9 C10 109.4(8) yes
C9 C10 C11 105.7(8) yes
N8 C11 C10 108.6(8) yes
N9 C12 C13 110.8(12) yes
C12 C13 C14 105.3(10) yes
N10 C14 C13 109.0(11) yes
N11 C15 C16 111.7(9) yes
C15 C16 C17 104.5(9) yes
N12 C17 C16 107.6(10) yes
N13 C18 C19 111.7(10) yes
C18 C19 C20 105.4(9) yes
N14 C20 C19 107.6(10) yes
N15 C21 C22 110.6(10) yes
C21 C22 C23 103.2(9) yes
N16 C23 C22 109.9(9) yes
O2 C24 C25 106(20) yes
C24 C25 C26 106(25) yes
C25 C26 C27 92(14) yes
O2 C27 C26 105.1(19) yes
O3 C28 C29 102.4(14) yes
C28 C29 C30 103.9(14) yes
C29 C30 C31 105.0(15) yes
O3 C31 C30 105.1(13) yes
O4 C32 C33 87(3) yes
C32 C33 C34 92(3) yes
C33 C34 C35 107(4) yes
O4 C35 C34 89(3) yes
N4 B1 N6 106.9(8) yes
N4 B1 N8 108.1(8) yes
N6 B1 N8 107.0(10) yes
N10 B2 N12 107.3(8) yes
N10 B2 N14 108.8(9) yes
N12 B2 N14 108.0(7) yes
F1 B3 F2A 109.9(6) yes
F1 B3 F2B 109.0(6) yes
F1 B3 F3A 109.1(7) yes
F1 B3 F3B 109.4(8) yes
F1 B3 F4A 108.9(7) yes
F1 B3 F4B 110.2(7) yes
F2A B3 F3A 110.1(7) yes
F2A B3 F4A 109.6(8) yes
F2B B3 F3B 109.0(8) yes
F2B B3 F4B 109.6(9) yes
F3A B3 F4A 109.2(8) yes
F3B B3 F4B 109.6(9) yes

loop_
_geom_bond_atom_site_label_1
_geom_bond_atom_site_label_2
_geom_bond_distance
_geom_bond_publ_flag
Ru1 Cl1 2.380(3) yes
Ru1 N1 1.813(8) yes
Ru1 N3 2.058(10) yes
Ru1 N5 2.076(8) yes
Ru1 N7 2.077(7) yes
Ru1 N15 2.043(8) yes
Ru2 Cl1 2.415(3) yes
Ru2 N2 2.015(10) yes
Ru2 N9 2.044(8) yes
Ru2 N11 2.060(8) yes
Ru2 N13 2.064(7) yes
Ru2 N16 2.085(8) yes
F1 B3 1.390(8) yes
F2A B3 1.388(10) yes
F2B B3 1.392(9) yes
F3A B3 1.389(11) yes
F3B B3 1.392(10) yes
F4A B3 1.392(15) yes
F4B B3 1.388(16) yes
O1 N1 1.145(12) yes
O2 C24 1.41(2) yes
O2 C27 1.42(3) yes
O3 C28 1.43(2) yes
O3 C31 1.43(3) yes
O4 C32 1.43(5) yes
O4 C35 1.43(5) yes
N2 C1 1.126(14) yes
N3 N4 1.362(12) yes
N3 C3 1.357(14) yes
N4 C5 1.357(18) yes
N4 B1 1.550(15) yes
N5 N6 1.358(12) yes
N5 C6 1.331(15) yes
N6 C8 1.328(13) yes
N6 B1 1.556(17) yes
N7 N8 1.357(11) yes
N7 C9 1.340(11) yes
N8 C11 1.349(12) yes
N8 B1 1.556(13) yes
N9 N10 1.383(14) yes
N9 C12 1.330(13) yes
N10 C14 1.340(13) yes
N10 B2 1.548(14) yes
N11 N12 1.374(12) yes
N11 C15 1.335(11) yes
N12 C17 1.335(14) yes
N12 B2 1.548(12) yes
N13 N14 1.355(13) yes
N13 C18 1.344(12) yes
N14 C20 1.366(13) yes
N14 B2 1.537(13) yes
N15 N16 1.367(12) yes
N15 C21 1.348(13) yes
N16 C23 1.341(12) yes
C1 C2 1.49(2) yes
C3 C4 1.39(2) yes
C4 C5 1.328(16) yes
C6 C7 1.400(14) yes
C7 C8 1.358(18) yes
C9 C10 1.385(13) yes
C10 C11 1.366(13) yes
C12 C13 1.380(17) yes
C13 C14 1.367(18) yes
C15 C16 1.376(17) yes
C16 C17 1.411(14) yes
C18 C19 1.362(16) yes
C19 C20 1.376(17) yes
C21 C22 1.403(15) yes
C22 C23 1.409(15) yes
C24 C25 1.4(5) yes
C25 C26 1.6(5) yes
C26 C27 1.51(3) yes
C28 C29 1.54(3) yes
C29 C30 1.54(3) yes
C30 C31 1.54(3) yes
C32 C33 1.54(5) yes
C33 C34 1.54(7) yes
C34 C35 1.54(6) yes
